data_1506247
loop_
_publ_author_name
'Pinto, Artur'
'Neuville, Luc'
'Retailleau, Pascal'
'Zhu, Jieping'

_publ_section_title
;
 Synthesis of 3-(diarylmethylenyl)oxindole by a palladium-catalyzed domino
 carbopalladation/C-H activation/C-C bond-forming process.
;
_journal_issue 21
_journal_name_full 'Organic letters'
_journal_page_first 4927
_journal_page_last 4930
_journal_paper_doi 10.1021/ol062022h
_journal_volume 8
_journal_year 2006
_chemical_formula_moiety 'C23 H18 N2 O4'
_chemical_formula_sum 'C23 H18 N2 O4'
_chemical_formula_weight 386.39
_chemical_name_systematic
; 
 ? 
;
_space_group_IT_number 14
_symmetry_cell_setting monoclinic
_symmetry_space_group_name_Hall '-P 2ybc'
_symmetry_space_group_name_H-M 'P 1 21/c 1'
_atom_sites_solution_hydrogens geom
_atom_sites_solution_primary direct
_atom_sites_solution_secondary difmap
_audit_creation_method SHELXL-97
_cell_angle_alpha 90.00
_cell_angle_beta 103.460(5)
_cell_angle_gamma 90.00
_cell_formula_units_Z 4
_cell_length_a 9.712(5)
_cell_length_b 27.090(5)
_cell_length_c 7.598(5)
_cell_measurement_reflns_used 2286
_cell_measurement_temperature 293(2)
_cell_measurement_theta_max 21.967
_cell_measurement_theta_min 0.407
_cell_volume 1944.1(17)
_computing_cell_refinement 'DENZO (Otwinowski & Minor, 1997) COLLECT (Hooft, 1998)'
_computing_data_collection 'DENZO (Otwinowski & Minor, 1997) COLLECT (Hooft, 1998)'
_computing_data_reduction 'HKL package (Otwinowski & Minor, 1997)'
_computing_molecular_graphics 'PLATON (Spek, 1980-2004)'
_computing_publication_material 'SHELXL-97 (Sheldrick, 1997)'
_computing_structure_refinement 'SHELXL-97 (Sheldrick, 1997)'
_computing_structure_solution 'SIR97 (Altomare, A. et al, 1999)'
_diffrn_ambient_temperature 293(2)
_diffrn_measured_fraction_theta_full .978
_diffrn_measured_fraction_theta_max .978
_diffrn_measurement_device_type 'Nonius kappa-CCD diffractometer'
_diffrn_measurement_method 'phi and omega scans'
_diffrn_radiation_monochromator graphite
_diffrn_radiation_source 'fine-focus sealed tube'
_diffrn_radiation_type MoK\a
_diffrn_radiation_wavelength 0.71069
_diffrn_reflns_av_R_equivalents 0.0271
_diffrn_reflns_av_sigmaI/netI 0.0406
_diffrn_reflns_limit_h_max 9
_diffrn_reflns_limit_h_min -9
_diffrn_reflns_limit_k_max 24
_diffrn_reflns_limit_k_min -26
_diffrn_reflns_limit_l_max 7
_diffrn_reflns_limit_l_min -7
_diffrn_reflns_number 3482
_diffrn_reflns_theta_full 20.61
_diffrn_reflns_theta_max 20.61
_diffrn_reflns_theta_min 2.16
_exptl_absorpt_coefficient_mu 0.092
_exptl_absorpt_correction_type none
_exptl_crystal_colour brown
_exptl_crystal_density_diffrn 1.320
_exptl_crystal_density_method 'not measured'
_exptl_crystal_description 'elongated prism'
_exptl_crystal_F_000 808
_exptl_crystal_size_max 0.40
_exptl_crystal_size_mid 0.20
_exptl_crystal_size_min 0.10
_refine_diff_density_max .567
_refine_diff_density_min -.362
_refine_diff_density_rms .120
_refine_ls_extinction_coef 0.017(8)
_refine_ls_extinction_expression Fc^*^=kFc[1+0.001xFc^2^\l^3^/sin(2\q)]^-1/4^
_refine_ls_extinction_method SHELXL
_refine_ls_goodness_of_fit_ref 1.168
_refine_ls_hydrogen_treatment constr
_refine_ls_matrix_type full
_refine_ls_number_parameters 265
_refine_ls_number_reflns 1937
_refine_ls_number_restraints 0
_refine_ls_restrained_S_all 1.168
_refine_ls_R_factor_all 0.1316
_refine_ls_R_factor_gt 0.1190
_refine_ls_shift/su_max 0.000
_refine_ls_shift/su_mean 0.000
_refine_ls_structure_factor_coef Fsqd
_refine_ls_weighting_details 'calc w=1/[\s^2^(Fo^2^)+(0.1792P)^2^+12.9726P] where P=(Fo^2^+2Fc^2^)/3'
_refine_ls_weighting_scheme calc
_refine_ls_wR_factor_gt 0.3701
_refine_ls_wR_factor_ref 0.3792
_reflns_number_gt 1577
_reflns_number_total 1937
_reflns_threshold_expression >2sigma(I)
_cod_data_source_file ol062022hsi20060829_051135.cif
_cod_data_source_block ap480
_cod_original_sg_symbol_H-M 'P21/c  '
_cod_database_code 1506247

loop_
_symmetry_equiv_pos_as_xyz
'x, y, z'
'-x, y+1/2, -z+1/2'
'-x, -y, -z'
'x, -y-1/2, z-1/2'

loop_
_atom_site_label
_atom_site_type_symbol
_atom_site_fract_x
_atom_site_fract_y
_atom_site_fract_z
_atom_site_U_iso_or_equiv
_atom_site_adp_type
_atom_site_occupancy
_atom_site_symmetry_multiplicity
_atom_site_calc_flag
_atom_site_refinement_flags
O1 O 1.1855(8) 0.8147(3) 1.2458(10) 0.074(2) Uani 1 1 d .
O2 O 0.5122(7) 0.8414(3) 0.6054(10) 0.064(2) Uani 1 1 d .
O3 O 0.8115(10) 0.9754(3) 0.8027(13) 0.085(3) Uani 1 1 d .
O4 O 0.9610(12) 1.0305(4) 0.7786(17) 0.126(4) Uani 1 1 d .
N1 N 0.9214(11) 0.9880(4) 0.7645(12) 0.065(3) Uani 1 1 d .
N2 N 0.6293(8) 0.8037(3) 0.8644(11) 0.052(2) Uani 1 1 d .
C2 C 0.8003(9) 0.8899(3) 0.6236(12) 0.040(2) Uani 1 1 d .
C3 C 0.7036(9) 0.9091(3) 0.4598(12) 0.039(2) Uani 1 1 d .
C4 C 0.7639(9) 0.8585(3) 0.7436(12) 0.043(3) Uani 1 1 d .
C7 C 0.9956(10) 0.8421(4) 0.9991(13) 0.050(3) Uani 1 1 d .
H7 H 1.0538 0.8645 0.9588 0.061 Uiso 1 1 calc R
C10 C 0.8531(10) 0.8367(3) 0.9082(12) 0.042(3) Uani 1 1 d .
C11 C 0.6200(10) 0.8353(4) 0.7222(14) 0.046(3) Uani 1 1 d .
C12 C 0.7333(11) 0.9032(4) 0.2903(13) 0.053(3) Uani 1 1 d .
H12 H 0.8165 0.8873 0.2824 0.063 Uiso 1 1 calc R
C13 C 1.0090(11) 0.9509(4) 0.7077(13) 0.053(3) Uani 1 1 d .
C14 C 0.7688(11) 0.8032(3) 0.9762(13) 0.050(3) Uani 1 1 d .
C15 C 0.9528(9) 0.9047(4) 0.6470(11) 0.042(3) Uani 1 1 d .
C16 C 0.5815(10) 0.9342(4) 0.4667(14) 0.052(3) Uani 1 1 d .
H16 H 0.5593 0.9392 0.5780 0.062 Uiso 1 1 calc R
C17 C 1.0459(11) 0.8709(4) 0.5975(13) 0.059(3) Uani 1 1 d .
H17 H 1.0124 0.8401 0.5539 0.071 Uiso 1 1 calc R
C18 C 1.0472(12) 0.8132(4) 1.1501(14) 0.056(3) Uani 1 1 d .
C19 C 0.8202(13) 0.7748(4) 1.1273(14) 0.062(3) Uani 1 1 d .
H19 H 0.7621 0.7529 1.1704 0.074 Uiso 1 1 calc R
C20 C 0.9617(14) 0.7800(4) 1.2128(14) 0.067(3) Uani 1 1 d .
H20 H 0.9998 0.7609 1.3141 0.081 Uiso 1 1 calc R
C21 C 1.1476(14) 0.9627(5) 0.7186(16) 0.076(4) Uani 1 1 d .
H21 H 1.1817 0.9939 0.7567 0.091 Uiso 1 1 calc R
C22 C 0.6434(14) 0.9202(4) 0.1335(15) 0.070(3) Uani 1 1 d .
H22 H 0.6644 0.9152 0.0215 0.084 Uiso 1 1 calc R
C23 C 0.5209(13) 0.9448(4) 0.1471(18) 0.068(3) Uani 1 1 d .
H23 H 0.4586 0.9566 0.0435 0.081 Uiso 1 1 calc R
C24 C 0.4920(11) 0.9519(4) 0.3126(19) 0.066(3) Uani 1 1 d .
H24 H 0.4106 0.9688 0.3212 0.080 Uiso 1 1 calc R
C26 C 1.2753(12) 0.8503(5) 1.1958(17) 0.083(4) Uani 1 1 d .
H26A H 1.2340 0.8825 1.1969 0.124 Uiso 1 1 calc R
H26B H 1.2871 0.8432 1.0764 0.124 Uiso 1 1 calc R
H26C H 1.3658 0.8496 1.2800 0.124 Uiso 1 1 calc R
C27 C 1.1868(13) 0.8824(6) 0.6123(16) 0.083(4) Uani 1 1 d .
H27 H 1.2477 0.8592 0.5811 0.099 Uiso 1 1 calc R
C28 C 0.5125(12) 0.7743(5) 0.8969(18) 0.081(4) Uani 1 1 d .
H28A H 0.5384 0.7401 0.9038 0.121 Uiso 1 1 calc R
H28B H 0.4307 0.7792 0.7996 0.121 Uiso 1 1 calc R
H28C H 0.4912 0.7844 1.0088 0.121 Uiso 1 1 calc R
C29 C 1.2360(13) 0.9280(8) 0.6729(18) 0.093(5) Uani 1 1 d .
H29 H 1.3309 0.9356 0.6834 0.112 Uiso 1 1 calc R

loop_
_atom_site_aniso_label
_atom_site_aniso_U_11
_atom_site_aniso_U_22
_atom_site_aniso_U_33
_atom_site_aniso_U_23
_atom_site_aniso_U_13
_atom_site_aniso_U_12
O1 0.069(6) 0.071(5) 0.065(5) 0.010(4) -0.018(4) -0.004(4)
O2 0.038(4) 0.073(5) 0.076(5) 0.009(4) 0.003(4) -0.005(4)
O3 0.071(6) 0.065(5) 0.119(7) -0.022(5) 0.025(5) 0.004(5)
O4 0.143(10) 0.051(6) 0.187(12) -0.015(6) 0.046(8) -0.023(6)
N1 0.060(7) 0.057(7) 0.072(6) -0.001(5) 0.006(5) -0.006(6)
N2 0.045(5) 0.055(5) 0.056(5) 0.006(4) 0.014(4) -0.010(4)
C2 0.038(6) 0.039(5) 0.043(6) -0.002(5) 0.008(5) 0.005(4)
C3 0.033(6) 0.038(5) 0.043(6) 0.001(4) 0.002(5) -0.003(4)
C4 0.040(6) 0.043(6) 0.046(6) 0.002(5) 0.006(5) 0.009(5)
C7 0.050(7) 0.053(6) 0.046(6) 0.001(5) 0.005(5) 0.000(5)
C10 0.047(6) 0.036(6) 0.042(6) -0.004(4) 0.007(5) 0.002(5)
C11 0.038(7) 0.049(6) 0.051(7) -0.001(5) 0.008(5) -0.002(5)
C12 0.057(7) 0.053(6) 0.043(7) 0.006(5) 0.001(5) -0.004(5)
C13 0.038(7) 0.065(8) 0.054(7) 0.009(6) 0.003(5) -0.003(6)
C14 0.060(7) 0.042(6) 0.048(6) -0.004(5) 0.012(6) -0.008(5)
C15 0.035(6) 0.056(7) 0.033(5) 0.001(5) 0.002(4) 0.007(5)
C16 0.042(6) 0.056(6) 0.056(7) -0.001(5) 0.007(5) 0.003(5)
C17 0.046(7) 0.086(8) 0.044(6) -0.005(5) 0.007(5) 0.012(6)
C18 0.060(7) 0.049(6) 0.049(7) 0.002(5) -0.009(6) -0.002(6)
C19 0.083(9) 0.054(7) 0.045(7) 0.015(5) 0.008(6) -0.015(6)
C20 0.093(10) 0.054(7) 0.045(7) 0.006(5) -0.004(7) -0.001(7)
C21 0.060(9) 0.088(9) 0.076(9) -0.002(7) 0.010(7) -0.020(8)
C22 0.092(10) 0.066(8) 0.047(7) 0.001(6) 0.006(7) -0.015(7)
C23 0.062(8) 0.056(7) 0.071(9) 0.010(6) -0.013(7) -0.004(6)
C24 0.045(7) 0.052(7) 0.094(10) 0.000(7) -0.001(7) 0.005(5)
C26 0.058(8) 0.097(10) 0.083(9) 0.002(7) -0.005(7) -0.005(7)
C27 0.044(8) 0.145(14) 0.059(8) -0.004(8) 0.010(6) 0.019(8)
C28 0.066(8) 0.085(9) 0.092(9) 0.015(7) 0.023(7) -0.022(7)
C29 0.041(8) 0.160(16) 0.076(9) 0.004(10) 0.008(7) -0.022(10)

loop_
_atom_type_symbol
_atom_type_description
_atom_type_scat_dispersion_real
_atom_type_scat_dispersion_imag
_atom_type_scat_source
C C .0033 .0016 'International Tables Vol C Tables 4.2.6.8 and 6.1.1.4'
H H .0000 .0000 'International Tables Vol C Tables 4.2.6.8 and 6.1.1.4'
N N .0061 .0033 'International Tables Vol C Tables 4.2.6.8 and 6.1.1.4'
O O .0106 .0060 'International Tables Vol C Tables 4.2.6.8 and 6.1.1.4'

loop_
_geom_angle_atom_site_label_1
_geom_angle_atom_site_label_2
_geom_angle_atom_site_label_3
_geom_angle
C18 O1 C26 117.9(8)
O4 N1 O3 121.5(11)
O4 N1 C13 119.3(11)
O3 N1 C13 119.1(9)
C11 N2 C14 110.9(8)
C11 N2 C28 124.6(9)
C14 N2 C28 124.5(9)
C4 C2 C3 125.3(8)
C4 C2 C15 119.5(8)
C3 C2 C15 115.0(8)
C16 C3 C12 117.2(9)
C16 C3 C2 121.9(9)
C12 C3 C2 120.9(8)
C2 C4 C10 129.2(9)
C2 C4 C11 124.8(8)
C10 C4 C11 105.8(8)
C18 C7 C10 118.4(10)
C18 C7 H7 120.8
C10 C7 H7 120.8
C14 C10 C7 118.8(9)
C14 C10 C4 107.2(8)
C7 C10 C4 134.1(9)
O2 C11 N2 123.3(9)
O2 C11 C4 130.0(9)
N2 C11 C4 106.7(8)
C22 C12 C3 122.3(11)
C22 C12 H12 118.9
C3 C12 H12 118.9
C21 C13 C15 122.1(11)
C21 C13 N1 117.4(11)
C15 C13 N1 120.5(9)
C19 C14 C10 122.7(10)
C19 C14 N2 128.0(10)
C10 C14 N2 109.3(8)
C17 C15 C13 116.5(9)
C17 C15 C2 118.3(9)
C13 C15 C2 125.1(8)
C24 C16 C3 121.3(10)
C24 C16 H16 119.4
C3 C16 H16 119.4
C27 C17 C15 121.4(12)
C27 C17 H17 119.3
C15 C17 H17 119.3
O1 C18 C20 115.4(9)
O1 C18 C7 123.1(10)
C20 C18 C7 121.5(10)
C14 C19 C20 117.6(10)
C14 C19 H19 121.2
C20 C19 H19 121.2
C18 C20 C19 121.0(10)
C18 C20 H20 119.5
C19 C20 H20 119.5
C13 C21 C29 119.4(12)
C13 C21 H21 120.3
C29 C21 H21 120.3
C12 C22 C23 118.4(11)
C12 C22 H22 120.8
C23 C22 H22 120.8
C24 C23 C22 119.9(10)
C24 C23 H23 120.0
C22 C23 H23 120.0
C23 C24 C16 120.9(11)
C23 C24 H24 119.6
C16 C24 H24 119.6
O1 C26 H26A 109.5
O1 C26 H26B 109.5
H26A C26 H26B 109.5
O1 C26 H26C 109.5
H26A C26 H26C 109.5
H26B C26 H26C 109.5
C29 C27 C17 119.5(12)
C29 C27 H27 120.3
C17 C27 H27 120.3
N2 C28 H28A 109.5
N2 C28 H28B 109.5
H28A C28 H28B 109.5
N2 C28 H28C 109.5
H28A C28 H28C 109.5
H28B C28 H28C 109.5
C27 C29 C21 121.0(12)
C27 C29 H29 119.5
C21 C29 H29 119.5

loop_
_geom_bond_atom_site_label_1
_geom_bond_atom_site_label_2
_geom_bond_distance
O1 C18 1.371(12)
O1 C26 1.412(14)
O2 C11 1.216(11)
O3 N1 1.218(12)
O4 N1 1.212(12)
N1 C13 1.446(14)
N2 C11 1.365(12)
N2 C14 1.422(13)
N2 C28 1.453(13)
C2 C4 1.354(13)
C2 C3 1.469(13)
C2 C15 1.505(13)
C3 C16 1.378(13)
C3 C12 1.393(13)
C4 C10 1.470(13)
C4 C11 1.506(14)
C7 C18 1.383(14)
C7 C10 1.403(13)
C7 H7 0.9300
C10 C14 1.399(13)
C12 C22 1.381(15)
C12 H12 0.9300
C13 C21 1.367(16)
C13 C15 1.400(14)
C14 C19 1.375(14)
C15 C17 1.399(14)
C16 C24 1.371(15)
C16 H16 0.9300
C17 C27 1.382(17)
C17 H17 0.9300
C18 C20 1.381(15)
C19 C20 1.384(15)
C19 H19 0.9300
C20 H20 0.9300
C21 C29 1.371(19)
C21 H21 0.9300
C22 C23 1.390(17)
C22 H22 0.9300
C23 C24 1.364(16)
C23 H23 0.9300
C24 H24 0.9300
C26 H26A 0.9600
C26 H26B 0.9600
C26 H26C 0.9600
C27 C29 1.37(2)
C27 H27 0.9300
C28 H28A 0.9600
C28 H28B 0.9600
C28 H28C 0.9600
C29 H29 0.9300

loop_
_geom_torsion_atom_site_label_1
_geom_torsion_atom_site_label_2
_geom_torsion_atom_site_label_3
_geom_torsion_atom_site_label_4
_geom_torsion
C4 C2 C3 C16 56.4(13)
C15 C2 C3 C16 -127.9(9)
C4 C2 C3 C12 -124.4(10)
C15 C2 C3 C12 51.2(11)
C3 C2 C4 C10 178.7(8)
C15 C2 C4 C10 3.2(15)
C3 C2 C4 C11 4.3(15)
C15 C2 C4 C11 -171.1(8)
C18 C7 C10 C14 1.4(14)
C18 C7 C10 C4 -177.0(10)
C2 C4 C10 C14 -174.7(9)
C11 C4 C10 C14 0.5(10)
C2 C4 C10 C7 3.8(17)
C11 C4 C10 C7 179.0(10)
C14 N2 C11 O2 178.4(9)
C28 N2 C11 O2 -1.4(16)
C14 N2 C11 C4 -1.4(11)
C28 N2 C11 C4 178.8(9)
C2 C4 C11 O2 -3.7(16)
C10 C4 C11 O2 -179.2(10)
C2 C4 C11 N2 176.0(9)
C10 C4 C11 N2 0.5(10)
C16 C3 C12 C22 -1.9(14)
C2 C3 C12 C22 179.0(9)
O4 N1 C13 C21 17.0(15)
O3 N1 C13 C21 -160.7(10)
O4 N1 C13 C15 -164.0(10)
O3 N1 C13 C15 18.3(14)
C7 C10 C14 C19 -0.9(14)
C4 C10 C14 C19 177.9(9)
C7 C10 C14 N2 179.9(8)
C4 C10 C14 N2 -1.3(10)
C11 N2 C14 C19 -177.4(10)
C28 N2 C14 C19 2.4(17)
C11 N2 C14 C10 1.8(11)
C28 N2 C14 C10 -178.4(9)
C21 C13 C15 C17 0.0(14)
N1 C13 C15 C17 -179.0(8)
C21 C13 C15 C2 -177.2(9)
N1 C13 C15 C2 3.8(14)
C4 C2 C15 C17 76.5(11)
C3 C2 C15 C17 -99.4(10)
C4 C2 C15 C13 -106.3(11)
C3 C2 C15 C13 77.8(11)
C12 C3 C16 C24 1.0(14)
C2 C3 C16 C24 -179.9(9)
C13 C15 C17 C27 1.4(14)
C2 C15 C17 C27 178.8(9)
C26 O1 C18 C20 -175.6(10)
C26 O1 C18 C7 5.5(15)
C10 C7 C18 O1 178.2(9)
C10 C7 C18 C20 -0.7(15)
C10 C14 C19 C20 -0.3(16)
N2 C14 C19 C20 178.7(10)
O1 C18 C20 C19 -179.6(10)
C7 C18 C20 C19 -0.6(17)
C14 C19 C20 C18 1.1(16)
C15 C13 C21 C29 -1.5(17)
N1 C13 C21 C29 177.5(10)
C3 C12 C22 C23 1.3(15)
C12 C22 C23 C24 0.1(16)
C22 C23 C24 C16 -1.0(16)
C3 C16 C24 C23 0.4(16)
C15 C17 C27 C29 -1.3(17)
C17 C27 C29 C21 0(2)
C13 C21 C29 C27 1.7(19)

loop_
_cod_related_entry_id
_cod_related_entry_database
_cod_related_entry_code
1 ChemSpider 21199687
